data_7105418
loop_
_publ_author_name
'Selvakumar, Kodirajan'
'Vaithiyanathan, Vadivel'
'Shanmugam, Ponnusamy'

_publ_section_title
;
 An efficient stereoselective synthesis of 3-spirocyclopentene- and
 3-spiropyrazole-2-oxindoles via 1,3-dipolar cycloaddition reaction.
;
_journal_issue 16
_journal_name_full 'Chemical communications (Cambridge, England)'
_journal_page_first 2826
_journal_page_last 2828
_journal_paper_doi 10.1039/b924066g
_journal_volume 46
_journal_year 2010
_chemical_formula_sum 'C24 H22 N4 O5'
_chemical_formula_weight 446.46
_chemical_name_systematic
;
?
;
_space_group_IT_number 14
_symmetry_cell_setting monoclinic
_symmetry_space_group_name_Hall '-P 2yn'
_symmetry_space_group_name_H-M 'P 1 21/n 1'
_atom_sites_solution_hydrogens geom
_atom_sites_solution_primary direct
_atom_sites_solution_secondary difmap
_audit_creation_method SHELXL-97
_cell_angle_alpha 90.00
_cell_angle_beta 101.224(2)
_cell_angle_gamma 90.00
_cell_formula_units_Z 4
_cell_length_a 9.7647(4)
_cell_length_b 16.6810(8)
_cell_length_c 14.5367(5)
_cell_measurement_reflns_used 4909
_cell_measurement_temperature 293(2)
_cell_measurement_theta_max 22.57
_cell_measurement_theta_min 2.32
_cell_volume 2322.52(17)
_computing_cell_refinement 'APEX2/SAINT (Bruker, 2004)'
_computing_data_collection 'APEX2 (Bruker, 2004)'
_computing_data_reduction 'SAINT/XPREP (Bruker, 2004)'
_computing_molecular_graphics 'ORTEP3 (Farrugia, 1997) and Mercury (Bruno et al., 2002)'
_computing_publication_material 'SHELXL-97 (Sheldrick, 1997)'
_computing_structure_refinement 'SHELXL-97 (Sheldrick, 1997)'
_computing_structure_solution 'SIR92 (Altornare et al., 1993)'
_diffrn_ambient_temperature 293(2)
_diffrn_measured_fraction_theta_full 0.998
_diffrn_measured_fraction_theta_max 0.998
_diffrn_measurement_device_type 'bruker axs kappa apex2 CCD Diffractometer'
_diffrn_measurement_method '\w and \f scan'
_diffrn_radiation_monochromator graphite
_diffrn_radiation_source 'fine-focus sealed tube'
_diffrn_radiation_type MoK\a
_diffrn_radiation_wavelength 0.71073
_diffrn_reflns_av_R_equivalents 0.0298
_diffrn_reflns_av_sigmaI/netI 0.0218
_diffrn_reflns_limit_h_max 11
_diffrn_reflns_limit_h_min -11
_diffrn_reflns_limit_k_max 19
_diffrn_reflns_limit_k_min -19
_diffrn_reflns_limit_l_max 16
_diffrn_reflns_limit_l_min -16
_diffrn_reflns_number 20097
_diffrn_reflns_theta_full 24.06
_diffrn_reflns_theta_max 24.06
_diffrn_reflns_theta_min 1.88
_diffrn_standards_decay_% 0
_exptl_absorpt_coefficient_mu 0.091
_exptl_absorpt_correction_T_max 0.9820
_exptl_absorpt_correction_T_min 0.9775
_exptl_absorpt_correction_type multi-scan
_exptl_absorpt_process_details 'SADABS (Bruker 1999)'
_exptl_crystal_colour colourless
_exptl_crystal_density_diffrn 1.277
_exptl_crystal_density_method 'not measured'
_exptl_crystal_description block
_exptl_crystal_F_000 936
_exptl_crystal_size_max 0.25
_exptl_crystal_size_mid 0.20
_exptl_crystal_size_min 0.20
_refine_diff_density_max 0.380
_refine_diff_density_min -0.400
_refine_diff_density_rms 0.037
_refine_ls_extinction_coef 0.0029(9)
_refine_ls_extinction_expression Fc^*^=kFc[1+0.001xFc^2^\l^3^/sin(2\q)]^-1/4^
_refine_ls_extinction_method SHELXL
_refine_ls_goodness_of_fit_ref 1.038
_refine_ls_hydrogen_treatment constr
_refine_ls_matrix_type full
_refine_ls_number_parameters 308
_refine_ls_number_reflns 3667
_refine_ls_number_restraints 2
_refine_ls_restrained_S_all 1.039
_refine_ls_R_factor_all 0.0682
_refine_ls_R_factor_gt 0.0474
_refine_ls_shift/su_max 0.000
_refine_ls_shift/su_mean 0.000
_refine_ls_structure_factor_coef Fsqd
_refine_ls_weighting_details 'calc w=1/[\s^2^(Fo^2^)+(0.0789P)^2^+0.8113P] where P=(Fo^2^+2Fc^2^)/3'
_refine_ls_weighting_scheme calc
_refine_ls_wR_factor_gt 0.1342
_refine_ls_wR_factor_ref 0.1537
_reflns_number_gt 2673
_reflns_number_total 3667
_reflns_threshold_expression >2sigma(I)
_cod_data_source_file b924066g.txt
_cod_data_source_block sks01
_cod_original_sg_symbol_H-M P21/n
_cod_database_code 7105418

loop_
_symmetry_equiv_pos_as_xyz
'x, y, z'
'-x+1/2, y+1/2, -z+1/2'
'-x, -y, -z'
'x-1/2, -y-1/2, z-1/2'

loop_
_atom_site_label
_atom_site_type_symbol
_atom_site_fract_x
_atom_site_fract_y
_atom_site_fract_z
_atom_site_U_iso_or_equiv
_atom_site_adp_type
_atom_site_occupancy
_atom_site_symmetry_multiplicity
_atom_site_calc_flag
_atom_site_refinement_flags
_atom_site_disorder_assembly
_atom_site_disorder_group
C1 C 1.1023(3) -0.05896(15) 0.12991(17) 0.0578(6) Uani 1 1 d . . .
H1 H 1.1685 -0.0784 0.0974 0.069 Uiso 1 1 calc R . .
C2 C 1.0686(2) 0.01730(15) 0.13354(16) 0.0526(6) Uani 1 1 d . . .
C3 C 0.9567(2) 0.02807(13) 0.19131(15) 0.0489(6) Uani 1 1 d . . .
C4 C 1.0131(2) 0.08507(14) 0.27454(15) 0.0516(6) Uani 1 1 d . . .
C5 C 0.8196(2) 0.14305(14) 0.18741(15) 0.0529(6) Uani 1 1 d . . .
C6 C 0.7109(3) 0.19505(17) 0.15898(18) 0.0694(7) Uani 1 1 d . . .
H6 H 0.7069 0.2444 0.1882 0.083 Uiso 1 1 calc R . .
C7 C 0.6079(3) 0.1714(2) 0.0856(2) 0.0810(9) Uani 1 1 d . . .
H7 H 0.5335 0.2058 0.0645 0.097 Uiso 1 1 calc R . .
C8 C 0.6120(3) 0.0986(2) 0.0426(2) 0.0777(8) Uani 1 1 d . . .
H8 H 0.5400 0.0840 -0.0063 0.093 Uiso 1 1 calc R . .
C9 C 0.7228(3) 0.04663(16) 0.07170(16) 0.0615(7) Uani 1 1 d . . .
H9 H 0.7264 -0.0028 0.0428 0.074 Uiso 1 1 calc R . .
C10 C 0.8267(2) 0.07002(14) 0.14400(15) 0.0498(6) Uani 1 1 d . . .
C11 C 0.9555(3) 0.22022(15) 0.32533(16) 0.0613(7) Uani 1 1 d . . .
H11A H 1.0239 0.2061 0.3808 0.074 Uiso 1 1 calc R . .
H11B H 0.8686 0.2326 0.3452 0.074 Uiso 1 1 calc R . .
C12 C 1.0050(3) 0.29378(15) 0.28132(16) 0.0577(6) Uani 1 1 d . . .
C13 C 1.1117(3) 0.2897(2) 0.2316(2) 0.0763(8) Uani 1 1 d . . .
H13 H 1.1515 0.2404 0.2227 0.092 Uiso 1 1 calc R . .
C14 C 1.1594(4) 0.3579(3) 0.1953(2) 0.0923(10) Uani 1 1 d . . .
H14 H 1.2308 0.3544 0.1615 0.111 Uiso 1 1 calc R . .
C15 C 1.1027(4) 0.4310(2) 0.2085(2) 0.0917(10) Uani 1 1 d . . .
H15 H 1.1359 0.4772 0.1844 0.110 Uiso 1 1 calc R . .
C16 C 0.9966(4) 0.43539(19) 0.2574(2) 0.0856(9) Uani 1 1 d . . .
H16 H 0.9576 0.4849 0.2667 0.103 Uiso 1 1 calc R . .
C17 C 0.9472(3) 0.36745(16) 0.2929(2) 0.0685(7) Uani 1 1 d . . .
H17 H 0.8740 0.3712 0.3251 0.082 Uiso 1 1 calc R . .
C18 C 0.9719(3) -0.18039(16) 0.14741(19) 0.0666(7) Uani 1 1 d . . .
C19 C 1.0040(5) -0.2920(2) 0.0607(4) 0.1374(17) Uani 1 1 d D . .
C21 C 0.9260(3) -0.07510(16) 0.31032(17) 0.0567(6) Uani 1 1 d . . .
C22 C 0.8176(4) -0.0319(2) 0.43169(19) 0.0847(9) Uani 1 1 d . . .
H22A H 0.9020 -0.0445 0.4767 0.102 Uiso 1 1 calc R . .
H22B H 0.7531 -0.0764 0.4295 0.102 Uiso 1 1 calc R . .
C23 C 0.7547(4) 0.0414(2) 0.4592(2) 0.1118(13) Uani 1 1 d . . .
H23A H 0.8205 0.0846 0.4631 0.168 Uiso 1 1 calc R . .
H23B H 0.7294 0.0337 0.5191 0.168 Uiso 1 1 calc R . .
H23C H 0.6728 0.0541 0.4133 0.168 Uiso 1 1 calc R . .
C24 C 1.1294(3) 0.08174(17) 0.09306(18) 0.0646(7) Uani 1 1 d . . .
N1 N 1.0278(2) -0.10634(12) 0.18017(14) 0.0587(5) Uani 1 1 d . . .
N2 N 0.9389(2) -0.05523(11) 0.21963(13) 0.0533(5) Uani 1 1 d . . .
N3 N 1.1764(3) 0.13425(17) 0.0609(2) 0.0982(9) Uani 1 1 d . . .
N4 N 0.9337(2) 0.15181(11) 0.26267(12) 0.0534(5) Uani 1 1 d . . .
O1 O 1.11426(18) 0.07197(11) 0.33523(12) 0.0665(5) Uani 1 1 d . . .
O2 O 0.8649(2) -0.20610(12) 0.16096(14) 0.0804(6) Uani 1 1 d . . .
O3 O 1.0618(2) -0.21597(12) 0.10425(18) 0.0956(7) Uani 1 1 d . A .
O4 O 0.9696(2) -0.13486(11) 0.35010(13) 0.0741(5) Uani 1 1 d . . .
O5 O 0.84989(19) -0.01858(11) 0.34029(11) 0.0637(5) Uani 1 1 d . . .
C20 C 1.1139(5) -0.3237(4) 0.0138(5) 0.153(4) Uani 0.768(12) 1 d PD A 1
H20A H 1.2013 -0.3248 0.0575 0.229 Uiso 0.768(12) 1 calc PR A 1
H20B H 1.1221 -0.2898 -0.0382 0.229 Uiso 0.768(12) 1 calc PR A 1
H20C H 1.0896 -0.3770 -0.0085 0.229 Uiso 0.768(12) 1 calc PR A 1
C20' C 1.0906(16) -0.3519(8) 0.1208(11) 0.196(8) Uiso 0.430(13) 1 d PD A 2
H20D H 1.1043 -0.3978 0.0838 0.295 Uiso 0.430(13) 1 calc PR A 2
H20E H 1.0442 -0.3681 0.1703 0.295 Uiso 0.430(13) 1 calc PR A 2
H20F H 1.1795 -0.3287 0.1474 0.295 Uiso 0.430(13) 1 calc PR A 2

loop_
_atom_site_aniso_label
_atom_site_aniso_U_11
_atom_site_aniso_U_22
_atom_site_aniso_U_33
_atom_site_aniso_U_23
_atom_site_aniso_U_13
_atom_site_aniso_U_12
C1 0.0591(14) 0.0599(17) 0.0593(14) -0.0036(12) 0.0233(12) -0.0008(12)
C2 0.0581(14) 0.0526(15) 0.0498(13) -0.0026(11) 0.0169(11) -0.0026(11)
C3 0.0557(13) 0.0469(14) 0.0459(12) -0.0012(10) 0.0141(10) -0.0024(10)
C4 0.0565(14) 0.0555(15) 0.0442(12) 0.0011(11) 0.0130(11) -0.0020(11)
C5 0.0582(14) 0.0538(15) 0.0468(12) -0.0014(11) 0.0102(11) 0.0014(11)
C6 0.0758(18) 0.0636(17) 0.0661(16) -0.0053(13) 0.0072(14) 0.0146(14)
C7 0.0731(18) 0.085(2) 0.0776(19) 0.0011(17) -0.0024(15) 0.0205(16)
C8 0.0679(18) 0.096(2) 0.0612(16) -0.0013(16) -0.0069(13) 0.0005(16)
C9 0.0676(16) 0.0659(16) 0.0506(13) -0.0079(12) 0.0103(12) -0.0055(13)
C10 0.0554(13) 0.0529(14) 0.0426(11) 0.0002(10) 0.0130(10) -0.0016(11)
C11 0.0733(16) 0.0585(16) 0.0515(13) -0.0114(12) 0.0110(12) -0.0003(12)
C12 0.0610(15) 0.0579(16) 0.0505(13) -0.0097(11) 0.0014(11) -0.0092(12)
C13 0.0717(18) 0.084(2) 0.0744(18) -0.0127(16) 0.0176(15) -0.0093(15)
C14 0.080(2) 0.115(3) 0.084(2) -0.007(2) 0.0229(17) -0.032(2)
C15 0.096(2) 0.087(3) 0.086(2) 0.0088(19) 0.0021(19) -0.033(2)
C16 0.094(2) 0.0614(19) 0.094(2) -0.0016(16) 0.0005(19) -0.0100(16)
C17 0.0697(17) 0.0614(17) 0.0728(17) -0.0081(14) 0.0097(13) -0.0059(13)
C18 0.0773(18) 0.0515(16) 0.0746(17) -0.0053(13) 0.0236(15) -0.0003(14)
C19 0.166(4) 0.069(2) 0.184(5) -0.055(3) 0.052(4) -0.008(3)
C21 0.0638(15) 0.0545(15) 0.0537(14) 0.0002(12) 0.0160(11) -0.0068(12)
C22 0.105(2) 0.101(2) 0.0563(16) 0.0017(15) 0.0375(16) -0.0078(19)
C23 0.138(3) 0.138(3) 0.069(2) -0.012(2) 0.043(2) 0.035(3)
C24 0.0764(17) 0.0615(17) 0.0627(15) -0.0041(13) 0.0301(13) -0.0069(14)
N1 0.0658(13) 0.0486(12) 0.0666(13) -0.0039(10) 0.0251(10) 0.0011(10)
N2 0.0644(12) 0.0467(11) 0.0540(11) -0.0001(9) 0.0239(9) 0.0007(9)
N3 0.127(2) 0.0789(19) 0.104(2) 0.0049(15) 0.0607(19) -0.0155(17)
N4 0.0600(12) 0.0514(12) 0.0473(10) -0.0068(9) 0.0068(9) 0.0019(9)
O1 0.0658(11) 0.0734(12) 0.0552(10) -0.0011(9) -0.0008(9) 0.0057(9)
O2 0.0884(14) 0.0691(13) 0.0899(14) -0.0105(10) 0.0327(11) -0.0197(11)
O3 0.0990(16) 0.0638(13) 0.1349(19) -0.0345(12) 0.0499(14) -0.0016(11)
O4 0.0968(14) 0.0588(12) 0.0681(11) 0.0129(9) 0.0200(10) 0.0039(10)
O5 0.0777(11) 0.0660(11) 0.0539(10) 0.0027(8) 0.0291(8) 0.0027(9)
C20 0.148(6) 0.135(6) 0.165(7) -0.074(5) 0.006(4) 0.017(4)

loop_
_atom_type_symbol
_atom_type_description
_atom_type_scat_dispersion_real
_atom_type_scat_dispersion_imag
_atom_type_scat_source
C C 0.0033 0.0016 'International Tables Vol C Tables 4.2.6.8 and 6.1.1.4'
H H 0.0000 0.0000 'International Tables Vol C Tables 4.2.6.8 and 6.1.1.4'
N N 0.0061 0.0033 'International Tables Vol C Tables 4.2.6.8 and 6.1.1.4'
O O 0.0106 0.0060 'International Tables Vol C Tables 4.2.6.8 and 6.1.1.4'

loop_
_geom_angle_atom_site_label_1
_geom_angle_atom_site_label_2
_geom_angle_atom_site_label_3
_geom_angle
_geom_angle_site_symmetry_1
_geom_angle_site_symmetry_3
_geom_angle_publ_flag
C2 C1 N1 111.8(2) . . ?
C2 C1 H1 124.1 . . ?
N1 C1 H1 124.1 . . ?
C1 C2 C24 126.1(2) . . ?
C1 C2 C3 110.5(2) . . ?
C24 C2 C3 123.3(2) . . ?
N2 C3 C10 115.79(19) . . ?
N2 C3 C2 100.44(18) . . ?
C10 C3 C2 116.15(18) . . ?
N2 C3 C4 113.84(18) . . ?
C10 C3 C4 102.27(18) . . ?
C2 C3 C4 108.68(18) . . ?
O1 C4 N4 127.6(2) . . ?
O1 C4 C3 125.0(2) . . ?
N4 C4 C3 107.32(19) . . ?
C6 C5 C10 121.7(2) . . ?
C6 C5 N4 128.1(2) . . ?
C10 C5 N4 110.1(2) . . ?
C5 C6 C7 117.3(3) . . ?
C5 C6 H6 121.3 . . ?
C7 C6 H6 121.3 . . ?
C8 C7 C6 121.8(3) . . ?
C8 C7 H7 119.1 . . ?
C6 C7 H7 119.1 . . ?
C7 C8 C9 120.4(3) . . ?
C7 C8 H8 119.8 . . ?
C9 C8 H8 119.8 . . ?
C10 C9 C8 118.3(3) . . ?
C10 C9 H9 120.9 . . ?
C8 C9 H9 120.9 . . ?
C9 C10 C5 120.5(2) . . ?
C9 C10 C3 131.0(2) . . ?
C5 C10 C3 108.45(19) . . ?
N4 C11 C12 113.23(19) . . ?
N4 C11 H11A 108.9 . . ?
C12 C11 H11A 108.9 . . ?
N4 C11 H11B 108.9 . . ?
C12 C11 H11B 108.9 . . ?
H11A C11 H11B 107.7 . . ?
C17 C12 C13 118.5(3) . . ?
C17 C12 C11 120.2(2) . . ?
C13 C12 C11 121.3(2) . . ?
C14 C13 C12 120.5(3) . . ?
C14 C13 H13 119.7 . . ?
C12 C13 H13 119.7 . . ?
C15 C14 C13 120.5(3) . . ?
C15 C14 H14 119.7 . . ?
C13 C14 H14 119.7 . . ?
C14 C15 C16 119.2(3) . . ?
C14 C15 H15 120.4 . . ?
C16 C15 H15 120.4 . . ?
C15 C16 C17 120.6(3) . . ?
C15 C16 H16 119.7 . . ?
C17 C16 H16 119.7 . . ?
C16 C17 C12 120.7(3) . . ?
C16 C17 H17 119.7 . . ?
C12 C17 H17 119.7 . . ?
O2 C18 O3 127.6(3) . . ?
O2 C18 N1 124.3(2) . . ?
O3 C18 N1 108.0(2) . . ?
C20 C19 C20' 69.4(8) . . ?
C20 C19 O3 104.7(4) . . ?
C20' C19 O3 101.5(8) . . ?
O4 C21 O5 127.4(2) . . ?
O4 C21 N2 124.9(2) . . ?
O5 C21 N2 107.6(2) . . ?
O5 C22 C23 107.6(3) . . ?
O5 C22 H22A 110.2 . . ?
C23 C22 H22A 110.2 . . ?
O5 C22 H22B 110.2 . . ?
C23 C22 H22B 110.2 . . ?
H22A C22 H22B 108.5 . . ?
C22 C23 H23A 109.5 . . ?
C22 C23 H23B 109.5 . . ?
H23A C23 H23B 109.5 . . ?
C22 C23 H23C 109.5 . . ?
H23A C23 H23C 109.5 . . ?
H23B C23 H23C 109.5 . . ?
N3 C24 C2 178.8(3) . . ?
C1 N1 C18 122.6(2) . . ?
C1 N1 N2 107.38(19) . . ?
C18 N1 N2 116.2(2) . . ?
C21 N2 N1 114.65(19) . . ?
C21 N2 C3 121.96(19) . . ?
N1 N2 C3 109.91(16) . . ?
C4 N4 C5 111.22(18) . . ?
C4 N4 C11 123.97(19) . . ?
C5 N4 C11 124.54(19) . . ?
C18 O3 C19 110.9(3) . . ?
C21 O5 C22 115.5(2) . . ?
C19 C20 H20A 109.5 . . ?
C19 C20 H20B 109.5 . . ?
C19 C20 H20C 109.5 . . ?
C19 C20' H20D 109.5 . . ?
C19 C20' H20E 109.5 . . ?
H20D C20' H20E 109.5 . . ?
C19 C20' H20F 109.5 . . ?
H20D C20' H20F 109.5 . . ?
H20E C20' H20F 109.5 . . ?

loop_
_geom_bond_atom_site_label_1
_geom_bond_atom_site_label_2
_geom_bond_distance
_geom_bond_site_symmetry_2
_geom_bond_publ_flag
C1 C2 1.318(3) . ?
C1 N1 1.377(3) . ?
C1 H1 0.9300 . ?
C2 C24 1.411(4) . ?
C2 C3 1.512(3) . ?
C3 N2 1.469(3) . ?
C3 C10 1.495(3) . ?
C3 C4 1.553(3) . ?
C4 O1 1.209(3) . ?
C4 N4 1.349(3) . ?
C5 C6 1.371(3) . ?
C5 C10 1.380(3) . ?
C5 N4 1.409(3) . ?
C6 C7 1.373(4) . ?
C6 H6 0.9300 . ?
C7 C8 1.369(4) . ?
C7 H7 0.9300 . ?
C8 C9 1.387(4) . ?
C8 H8 0.9300 . ?
C9 C10 1.367(3) . ?
C9 H9 0.9300 . ?
C11 N4 1.450(3) . ?
C11 C12 1.506(4) . ?
C11 H11A 0.9700 . ?
C11 H11B 0.9700 . ?
C12 C17 1.376(4) . ?
C12 C13 1.380(4) . ?
C13 C14 1.373(4) . ?
C13 H13 0.9300 . ?
C14 C15 1.368(5) . ?
C14 H14 0.9300 . ?
C15 C16 1.368(5) . ?
C15 H15 0.9300 . ?
C16 C17 1.371(4) . ?
C16 H16 0.9300 . ?
C17 H17 0.9300 . ?
C18 O2 1.181(3) . ?
C18 O3 1.315(3) . ?
C18 N1 1.396(3) . ?
C19 C20 1.4764(10) . ?
C19 C20' 1.4787(10) . ?
C19 O3 1.480(4) . ?
C21 O4 1.189(3) . ?
C21 O5 1.325(3) . ?
C21 N2 1.389(3) . ?
C22 O5 1.441(3) . ?
C22 C23 1.459(5) . ?
C22 H22A 0.9700 . ?
C22 H22B 0.9700 . ?
C23 H23A 0.9600 . ?
C23 H23B 0.9600 . ?
C23 H23C 0.9600 . ?
C24 N3 1.131(3) . ?
N1 N2 1.415(3) . ?
C20 H20A 0.9600 . ?
C20 H20B 0.9600 . ?
C20 H20C 0.9600 . ?
C20' H20D 0.9600 . ?
C20' H20E 0.9600 . ?
C20' H20F 0.9600 . ?

loop_
_geom_torsion_atom_site_label_1
_geom_torsion_atom_site_label_2
_geom_torsion_atom_site_label_3
_geom_torsion_atom_site_label_4
_geom_torsion
_geom_torsion_site_symmetry_1
_geom_torsion_site_symmetry_2
_geom_torsion_site_symmetry_3
_geom_torsion_site_symmetry_4
_geom_torsion_publ_flag
N1 C1 C2 C24 177.2(2) . . . . ?
N1 C1 C2 C3 -0.7(3) . . . . ?
C1 C2 C3 N2 1.2(3) . . . . ?
C24 C2 C3 N2 -176.7(2) . . . . ?
C1 C2 C3 C10 -124.5(2) . . . . ?
C24 C2 C3 C10 57.6(3) . . . . ?
C1 C2 C3 C4 121.0(2) . . . . ?
C24 C2 C3 C4 -56.9(3) . . . . ?
N2 C3 C4 O1 49.9(3) . . . . ?
C10 C3 C4 O1 175.6(2) . . . . ?
C2 C3 C4 O1 -61.1(3) . . . . ?
N2 C3 C4 N4 -133.4(2) . . . . ?
C10 C3 C4 N4 -7.7(2) . . . . ?
C2 C3 C4 N4 115.6(2) . . . . ?
C10 C5 C6 C7 0.5(4) . . . . ?
N4 C5 C6 C7 -177.1(2) . . . . ?
C5 C6 C7 C8 0.6(4) . . . . ?
C6 C7 C8 C9 -1.0(5) . . . . ?
C7 C8 C9 C10 0.2(4) . . . . ?
C8 C9 C10 C5 0.9(4) . . . . ?
C8 C9 C10 C3 179.3(2) . . . . ?
C6 C5 C10 C9 -1.2(4) . . . . ?
N4 C5 C10 C9 176.7(2) . . . . ?
C6 C5 C10 C3 -179.9(2) . . . . ?
N4 C5 C10 C3 -2.0(3) . . . . ?
N2 C3 C10 C9 -48.4(3) . . . . ?
C2 C3 C10 C9 69.0(3) . . . . ?
C4 C3 C10 C9 -172.8(2) . . . . ?
N2 C3 C10 C5 130.1(2) . . . . ?
C2 C3 C10 C5 -112.5(2) . . . . ?
C4 C3 C10 C5 5.7(2) . . . . ?
N4 C11 C12 C17 135.6(2) . . . . ?
N4 C11 C12 C13 -46.7(3) . . . . ?
C17 C12 C13 C14 0.5(4) . . . . ?
C11 C12 C13 C14 -177.3(3) . . . . ?
C12 C13 C14 C15 0.5(5) . . . . ?
C13 C14 C15 C16 -0.7(5) . . . . ?
C14 C15 C16 C17 -0.1(5) . . . . ?
C15 C16 C17 C12 1.1(4) . . . . ?
C13 C12 C17 C16 -1.3(4) . . . . ?
C11 C12 C17 C16 176.5(2) . . . . ?
C1 C2 C24 N3 168(16) . . . . ?
C3 C2 C24 N3 -15(16) . . . . ?
C2 C1 N1 C18 138.3(2) . . . . ?
C2 C1 N1 N2 -0.2(3) . . . . ?
O2 C18 N1 C1 -145.0(3) . . . . ?
O3 C18 N1 C1 38.0(3) . . . . ?
O2 C18 N1 N2 -9.8(4) . . . . ?
O3 C18 N1 N2 173.2(2) . . . . ?
O4 C21 N2 N1 -9.1(4) . . . . ?
O5 C21 N2 N1 174.86(18) . . . . ?
O4 C21 N2 C3 -145.8(2) . . . . ?
O5 C21 N2 C3 38.1(3) . . . . ?
C1 N1 N2 C21 -140.7(2) . . . . ?
C18 N1 N2 C21 77.8(3) . . . . ?
C1 N1 N2 C3 1.1(2) . . . . ?
C18 N1 N2 C3 -140.5(2) . . . . ?
C10 C3 N2 C21 -96.9(3) . . . . ?
C2 C3 N2 C21 137.1(2) . . . . ?
C4 C3 N2 C21 21.2(3) . . . . ?
C10 C3 N2 N1 124.6(2) . . . . ?
C2 C3 N2 N1 -1.4(2) . . . . ?
C4 C3 N2 N1 -117.3(2) . . . . ?
O1 C4 N4 C5 -176.3(2) . . . . ?
C3 C4 N4 C5 7.0(2) . . . . ?
O1 C4 N4 C11 -2.1(4) . . . . ?
C3 C4 N4 C11 -178.7(2) . . . . ?
C6 C5 N4 C4 174.4(2) . . . . ?
C10 C5 N4 C4 -3.4(3) . . . . ?
C6 C5 N4 C11 0.2(4) . . . . ?
C10 C5 N4 C11 -177.6(2) . . . . ?
C12 C11 N4 C4 111.7(3) . . . . ?
C12 C11 N4 C5 -74.8(3) . . . . ?
O2 C18 O3 C19 7.8(5) . . . . ?
N1 C18 O3 C19 -175.3(3) . . . . ?
C20 C19 O3 C18 178.7(4) . . . . ?
C20' C19 O3 C18 -109.7(8) . . . . ?
O4 C21 O5 C22 0.2(4) . . . . ?
N2 C21 O5 C22 176.1(2) . . . . ?
C23 C22 O5 C21 170.7(3) . . . . ?
